data_4110206
loop_
_publ_author_name
'Matthew J. Horner'
'K. Travis Holman'
'Michael D. Ward'

_publ_section_title
;
 Architectural Diversity and Elastic Networks in Hydrogen-Bonded Host
 Frameworks: From Molecular Jaws to Cylinders
;
_journal_name_full 'Journal of the American Chemical Society'
_journal_page_first 14640
_journal_page_last 14660
_journal_paper_doi 10.1021/ja0741574
_journal_volume 129
_journal_year 2007
_chemical_formula_sum 'C7 H10 Cl N3 O3 S'
_chemical_formula_weight 251.69
_chemical_name_common 'guanidinium 2-fluorobenzenesulfonate'
_chemical_name_systematic
; 
 ? 
;
_space_group_IT_number 2
_symmetry_cell_setting triclinic
_symmetry_space_group_name_Hall '-P 1'
_symmetry_space_group_name_H-M 'P -1'
_atom_sites_solution_hydrogens geom
_atom_sites_solution_primary direct
_atom_sites_solution_secondary difmap
_audit_creation_method SHELXL-97
_cell_angle_alpha 80.198(5)
_cell_angle_beta 83.673(5)
_cell_angle_gamma 63.966(5)
_cell_formula_units_Z 2
_cell_length_a 7.121(5)
_cell_length_b 7.347(5)
_cell_length_c 11.661(5)
_cell_measurement_reflns_used 2970
_cell_measurement_temperature 173(2)
_cell_measurement_theta_max 27.096
_cell_measurement_theta_min 3.115
_cell_volume 539.7(6)
_computing_cell_refinement 'SAINT, Bruker'
_computing_data_collection 'SMART, Bruker (or Siemens)'
_computing_data_reduction 'SAINT, Bruker'
_computing_molecular_graphics 'XSEED, L. Barbour; http://www.xseed.com'
_computing_publication_material CIFTAB
_computing_structure_refinement 'SHELXL-97 (Sheldrick, 1997)'
_computing_structure_solution 'SHELXS-97 (Sheldrick, 1990)'
_diffrn_ambient_temperature 173(2)
_diffrn_measured_fraction_theta_full 0.972
_diffrn_measured_fraction_theta_max 0.972
_diffrn_measurement_device_type 'SMART platform CCD, Bruker (or Siemens)'
_diffrn_measurement_method 'omega scans'
_diffrn_radiation_monochromator graphite
_diffrn_radiation_source 'fine-focus sealed tube'
_diffrn_radiation_type MoK\a
_diffrn_radiation_wavelength 0.71069
_diffrn_reflns_av_R_equivalents 0.0228
_diffrn_reflns_av_sigmaI/netI 0.0341
_diffrn_reflns_limit_h_max 9
_diffrn_reflns_limit_h_min -9
_diffrn_reflns_limit_k_max 9
_diffrn_reflns_limit_k_min -9
_diffrn_reflns_limit_l_max 12
_diffrn_reflns_limit_l_min -14
_diffrn_reflns_number 3931
_diffrn_reflns_theta_full 26.99
_diffrn_reflns_theta_max 26.99
_diffrn_reflns_theta_min 1.77
_exptl_absorpt_coefficient_mu 0.538
_exptl_absorpt_correction_T_max 1.0000
_exptl_absorpt_correction_T_min 0.842230
_exptl_absorpt_correction_type multi-scan
_exptl_absorpt_process_details 'SADABS, G. Sheldrick (1999)'
_exptl_crystal_colour colorless
_exptl_crystal_density_diffrn 1.549
_exptl_crystal_description plate
_exptl_crystal_F_000 260
_exptl_crystal_size_max 0.34
_exptl_crystal_size_mid 0.16
_exptl_crystal_size_min 0.09
_refine_diff_density_max 0.558
_refine_diff_density_min -0.286
_refine_diff_density_rms 0.058
_refine_ls_extinction_method none
_refine_ls_goodness_of_fit_ref 1.080
_refine_ls_hydrogen_treatment mixed
_refine_ls_matrix_type full
_refine_ls_number_parameters 136
_refine_ls_number_reflns 2294
_refine_ls_number_restraints 0
_refine_ls_restrained_S_all 1.080
_refine_ls_R_factor_all 0.0335
_refine_ls_R_factor_gt 0.0312
_refine_ls_shift/su_max 0.000
_refine_ls_shift/su_mean 0.000
_refine_ls_structure_factor_coef Fsqd
_refine_ls_weighting_details 'calc w=1/[\s^2^(Fo^2^)+(0.0391P)^2^+0.2274P] where P=(Fo^2^+2Fc^2^)/3'
_refine_ls_weighting_scheme calc
_refine_ls_wR_factor_gt 0.0850
_refine_ls_wR_factor_ref 0.0864
_reflns_number_gt 2120
_reflns_number_total 2294
_reflns_threshold_expression >2sigma(I)
_cod_data_source_file ja0741574si20070910_040750_05.cif
_cod_data_source_block G2CBS
_cod_database_code 4110206

loop_
_symmetry_equiv_pos_as_xyz
'x, y, z'
'-x, -y, -z'

loop_
_atom_site_label
_atom_site_type_symbol
_atom_site_fract_x
_atom_site_fract_y
_atom_site_fract_z
_atom_site_U_iso_or_equiv
_atom_site_adp_type
_atom_site_occupancy
_atom_site_symmetry_multiplicity
_atom_site_calc_flag
_atom_site_refinement_flags
Cl1 Cl 0.32826(7) 0.09841(6) 0.12677(4) 0.03419(14) Uani 1 1 d .
S1 S 0.20424(5) 0.43446(5) 0.30662(3) 0.02047(12) Uani 1 1 d .
O1 O 0.08015(17) 0.31887(17) 0.33569(10) 0.0265(3) Uani 1 1 d .
N1 N 0.6316(2) 0.5644(2) 0.38378(12) 0.0257(3) Uani 1 1 d .
H1A H 0.7689 0.5008 0.3781 0.031 Uiso 1 1 calc R
H1B H 0.5563 0.4951 0.3880 0.031 Uiso 1 1 calc R
C1 C 0.2143(2) 0.4967(2) 0.15215(13) 0.0211(3) Uani 1 1 d .
O2 O 0.10680(17) 0.63117(17) 0.35099(10) 0.0259(3) Uani 1 1 d .
N2 N 0.6514(2) 0.8690(2) 0.37960(13) 0.0283(3) Uani 1 1 d .
H2A H 0.7888 0.8056 0.3739 0.034 Uiso 1 1 calc R
H2B H 0.5892 1.0020 0.3811 0.034 Uiso 1 1 calc R
C2 C 0.2683(2) 0.3527(2) 0.07611(14) 0.0241(3) Uani 1 1 d .
O3 O 0.42126(17) 0.31655(17) 0.33931(10) 0.0251(2) Uani 1 1 d .
N3 N 0.3306(2) 0.8593(2) 0.39627(13) 0.0279(3) Uani 1 1 d .
H3A H 0.2560 0.7891 0.4016 0.034 Uiso 1 1 calc R
H3B H 0.2680 0.9922 0.3978 0.034 Uiso 1 1 calc R
C3 C 0.2803(3) 0.4071(3) -0.04340(15) 0.0300(4) Uani 1 1 d .
H3 H 0.3132 0.3083 -0.0944 0.036 Uiso 1 1 calc R
C4 C 0.2440(3) 0.6066(3) -0.08800(15) 0.0321(4) Uani 1 1 d .
H4 H 0.2533 0.6445 -0.1697 0.039 Uiso 1 1 calc R
C5 C 0.1942(3) 0.7502(3) -0.01364(16) 0.0323(4) Uani 1 1 d .
H5 H 0.1720 0.8861 -0.0443 0.039 Uiso 1 1 calc R
C6 C 0.1766(2) 0.6966(2) 0.10567(15) 0.0269(3) Uani 1 1 d .
H6 H 0.1384 0.7972 0.1561 0.032 Uiso 1 1 calc R
C7 C 0.5383(2) 0.7644(2) 0.38598(13) 0.0227(3) Uani 1 1 d .

loop_
_atom_site_aniso_label
_atom_site_aniso_U_11
_atom_site_aniso_U_22
_atom_site_aniso_U_33
_atom_site_aniso_U_23
_atom_site_aniso_U_13
_atom_site_aniso_U_12
Cl1 0.0439(3) 0.0204(2) 0.0337(2) -0.00825(16) 0.00057(18) -0.00851(18)
S1 0.0185(2) 0.0184(2) 0.0236(2) -0.00447(14) 0.00020(14) -0.00671(15)
O1 0.0231(5) 0.0239(6) 0.0324(6) -0.0055(5) 0.0039(4) -0.0107(5)
N1 0.0209(6) 0.0217(7) 0.0343(8) -0.0061(5) 0.0006(5) -0.0086(5)
C1 0.0159(7) 0.0220(7) 0.0238(8) -0.0029(6) -0.0009(5) -0.0069(6)
O2 0.0244(6) 0.0224(6) 0.0296(6) -0.0087(4) 0.0012(4) -0.0077(5)
N2 0.0216(6) 0.0208(7) 0.0415(8) -0.0040(6) -0.0010(6) -0.0083(5)
C2 0.0186(7) 0.0214(7) 0.0292(8) -0.0044(6) -0.0007(6) -0.0053(6)
O3 0.0219(5) 0.0216(5) 0.0289(6) -0.0031(4) -0.0042(4) -0.0062(4)
N3 0.0209(7) 0.0206(6) 0.0406(8) -0.0033(6) -0.0017(6) -0.0077(5)
C3 0.0246(8) 0.0325(9) 0.0281(9) -0.0093(7) -0.0003(6) -0.0062(7)
C4 0.0276(8) 0.0372(9) 0.0249(8) -0.0002(7) -0.0014(6) -0.0091(7)
C5 0.0314(9) 0.0272(8) 0.0336(9) 0.0043(7) -0.0027(7) -0.0111(7)
C6 0.0249(8) 0.0225(8) 0.0326(9) -0.0041(6) -0.0023(6) -0.0093(6)
C7 0.0232(7) 0.0228(7) 0.0209(7) -0.0017(6) -0.0015(6) -0.0092(6)

loop_
_atom_type_symbol
_atom_type_description
_atom_type_scat_dispersion_real
_atom_type_scat_dispersion_imag
_atom_type_scat_source
C C 0.0033 0.0016 'International Tables Vol C Tables 4.2.6.8 and 6.1.1.4'
H H 0.0000 0.0000 'International Tables Vol C Tables 4.2.6.8 and 6.1.1.4'
N N 0.0061 0.0033 'International Tables Vol C Tables 4.2.6.8 and 6.1.1.4'
O O 0.0106 0.0060 'International Tables Vol C Tables 4.2.6.8 and 6.1.1.4'
S S 0.1246 0.1234 'International Tables Vol C Tables 4.2.6.8 and 6.1.1.4'
Cl Cl 0.1484 0.1585 'International Tables Vol C Tables 4.2.6.8 and 6.1.1.4'

loop_
_geom_angle_atom_site_label_1
_geom_angle_atom_site_label_2
_geom_angle_atom_site_label_3
_geom_angle
O1 S1 O3 112.92(8)
O1 S1 O2 112.39(8)
O3 S1 O2 112.25(7)
O1 S1 C1 108.01(7)
O3 S1 C1 105.57(7)
O2 S1 C1 105.04(7)
C6 C1 C2 118.47(15)
C6 C1 S1 118.32(12)
C2 C1 S1 123.12(12)
C3 C2 C1 121.07(15)
C3 C2 Cl1 117.39(13)
C1 C2 Cl1 121.53(13)
C4 C3 C2 119.60(16)
C5 C4 C3 120.01(16)
C4 C5 C6 120.23(16)
C5 C6 C1 120.58(16)
N1 C7 N2 120.10(15)
N1 C7 N3 119.71(14)
N2 C7 N3 120.18(15)

loop_
_geom_bond_atom_site_label_1
_geom_bond_atom_site_label_2
_geom_bond_distance
Cl1 C2 1.733(2)
S1 O1 1.4531(13)
S1 O3 1.4582(14)
S1 O2 1.4605(14)
S1 C1 1.7828(17)
N1 C7 1.324(2)
C1 C6 1.392(2)
C1 C2 1.393(2)
N2 C7 1.325(2)
C2 C3 1.387(2)
N3 C7 1.331(2)
C3 C4 1.387(3)
C4 C5 1.381(3)
C5 C6 1.387(3)

loop_
_cod_related_entry_id
_cod_related_entry_database
_cod_related_entry_code
1 ChemSpider 30660378
